data_1566713
loop_
_publ_author_name
'Li, Ruiping'
'Barel, Nitsan'
'Subramaniyan, Vasudevan'
'Cohen, Orit'
'Tibika, Fran\,coise'
'Tulchinsky, Yuri'

_publ_section_title
;
 Sulfonium cations as versatile strongly \p-acidic ligands
;
_journal_name_full 'Chemical Science'
_journal_paper_doi 10.1039/D2SC00588C
_journal_year 2022
_chemical_formula_moiety 'C32 H39 P2 Pt S, C24 H20 B'
_chemical_formula_sum 'C56 H59 B P2 Pt S'
_chemical_formula_weight 1031.93
_space_group_crystal_system monoclinic
_space_group_IT_number 14
_space_group_name_Hall '-P 2ybc'
_space_group_name_H-M_alt 'P 1 21/c 1'
_atom_sites_solution_hydrogens geom
_atom_sites_solution_primary dual
_audit_creation_date 2020-01-22
_audit_creation_method
;
Olex2 1.3-alpha
(compiled Nov 21 2019 18:26:39 for OlexSys, GUI svn.r6003)
;
_audit_update_record
;
2021-11-02 deposited with the CCDC.	2022-03-14 downloaded from the CCDC.
;
_cell_angle_alpha 90
_cell_angle_beta 102.4960(10)
_cell_angle_gamma 90
_cell_formula_units_Z 4
_cell_length_a 16.6775(2)
_cell_length_b 15.3273(2)
_cell_length_c 19.3126(3)
_cell_measurement_reflns_used 44361
_cell_measurement_temperature 293.2(4)
_cell_measurement_theta_max 32.1620
_cell_measurement_theta_min 1.9730
_cell_volume 4819.76(12)
_computing_cell_refinement 'CrysAlisPro 1.171.40.68a (Rigaku OD, 2019)'
_computing_data_collection 'CrysAlisPro 1.171.40.68a (Rigaku OD, 2019)'
_computing_data_reduction 'CrysAlisPro 1.171.40.68a (Rigaku OD, 2019)'
_computing_molecular_graphics 'Olex2 1.3-alpha (Dolomanov et al., 2009)'
_computing_publication_material 'Olex2 1.3-alpha (Dolomanov et al., 2009)'
_computing_structure_refinement 'SHELXL 2017/1 (Sheldrick, 2015)'
_computing_structure_solution 'SHELXT 2014/4 (Sheldrick, 2014)'
_diffrn_ambient_environment air
_diffrn_ambient_temperature 293.2(4)
_diffrn_detector 'Hybrid Pixel Array Detector'
_diffrn_detector_area_resol_mean 10.0000
_diffrn_detector_type HyPix
_diffrn_measured_fraction_theta_full 1.000
_diffrn_measured_fraction_theta_max 1.000
_diffrn_measurement_details
;
List of Runs (angles in degrees, time in seconds):

  # Type    Start    End  Width  t~exp~   \w     \q     \k     \f   Frames
#--------------------------------------------------------------------------
  1  \w     -7.00  29.00   0.50    3.50    --   11.54 -57.00   0.00   72
  2  \w     21.00  46.00   0.50    3.50    --   11.54 -99.00 -60.00   50
  3  \w     18.00  43.00   0.50    3.50    --   11.54-132.00   7.00   50
  4  \w     39.00  79.00   0.50    3.50    --   11.54-178.00 -30.00   80
  5  \w     21.00  46.00   0.50    3.50    --   11.54-137.00-170.00   50
  6  \w    -23.00  16.00   0.50    3.50    --   11.54 -99.00 -60.00   78
  7  \w    -23.00   2.00   0.50    3.50    --  -12.64 -99.00   0.00   50
  8  \w    -55.00 -14.00   0.50    3.50    --   11.54 -57.00   0.00   82
  9  \w    -19.00  21.00   0.50    3.50    --  -12.64 -99.00 -90.00   80
 10  \w    -84.00  -2.00   0.50    3.50    --  -12.64 -57.00  60.00  164
 11  \w    -21.00  24.00   0.50    3.50    --  -12.64 -99.00 120.00   90
 12  \w    -87.00 -45.00   0.50    3.50    --  -12.64-178.00  90.00   84
 13  \w    -88.00 -63.00   0.50    3.50    --  -12.64-178.00 -90.00   50
 14  \w    -86.00 -41.00   0.50    3.50    --  -12.64-178.00-120.00   90
 15  \w    -14.00  83.00   0.50    3.50    --   11.54  77.00-180.00  194
 16  \w     42.00  87.00   0.50    3.50    --   11.54 178.00   0.00   90
 17  \w    -67.00 -42.00   0.50    3.50    --  -12.64 132.00  76.00   50
 18  \w    -69.00 -44.00   0.50    3.50    --  -12.64 137.00-106.00   50
;
_diffrn_measurement_device 'four-circle diffractometer'
_diffrn_measurement_device_type 'XtaLAB Synergy, Single source at offset/far, HyPix'
_diffrn_measurement_method '\w scans'
_diffrn_orient_matrix_type 'CrysAlisPro convention (1999,Acta A55,543-557)'
_diffrn_orient_matrix_UB_11 -0.0226482000
_diffrn_orient_matrix_UB_12 0.0345880000
_diffrn_orient_matrix_UB_13 0.0109537000
_diffrn_orient_matrix_UB_21 0.0249406000
_diffrn_orient_matrix_UB_22 0.0307414000
_diffrn_orient_matrix_UB_23 -0.0129820000
_diffrn_orient_matrix_UB_31 -0.0276102000
_diffrn_orient_matrix_UB_32 -0.0005988000
_diffrn_orient_matrix_UB_33 -0.0335701000
_diffrn_radiation_monochromator mirror
_diffrn_radiation_probe x-ray
_diffrn_radiation_type 'Mo K\a'
_diffrn_radiation_wavelength 0.71073
_diffrn_reflns_av_R_equivalents 0.0328
_diffrn_reflns_av_unetI/netI 0.0178
_diffrn_reflns_Laue_measured_fraction_full 1.000
_diffrn_reflns_Laue_measured_fraction_max 1.000
_diffrn_reflns_limit_h_max 19
_diffrn_reflns_limit_h_min -19
_diffrn_reflns_limit_k_max 18
_diffrn_reflns_limit_k_min -18
_diffrn_reflns_limit_l_max 22
_diffrn_reflns_limit_l_min -22
_diffrn_reflns_number 83399
_diffrn_reflns_point_group_measured_fraction_full 1.000
_diffrn_reflns_point_group_measured_fraction_max 1.000
_diffrn_reflns_theta_full 25.000
_diffrn_reflns_theta_max 25.000
_diffrn_reflns_theta_min 1.825
_diffrn_source 'micro-focus sealed X-ray tube'
_diffrn_source_type 'PhotonJet (Mo) X-ray Source'
_exptl_absorpt_coefficient_mu 3.057
_exptl_absorpt_correction_T_max 1.000
_exptl_absorpt_correction_T_min 0.615
_exptl_absorpt_correction_type gaussian
_exptl_absorpt_process_details
;
CrysAlisPro 1.171.40.68a (Rigaku Oxford Diffraction, 2019)
Numerical absorption correction based on gaussian integration over
			a multifaceted crystal model
Empirical absorption correction using spherical harmonics,
 implemented in SCALE3 ABSPACK scaling algorithm.
;
_exptl_crystal_colour colourless
_exptl_crystal_colour_primary colourless
_exptl_crystal_density_diffrn 1.422
_exptl_crystal_description irregular
_exptl_crystal_F_000 2096
_exptl_crystal_size_max 0.354
_exptl_crystal_size_mid 0.149
_exptl_crystal_size_min 0.149
_refine_diff_density_max 0.650
_refine_diff_density_min -0.387
_refine_diff_density_rms 0.050
_refine_ls_extinction_method none
_refine_ls_goodness_of_fit_ref 1.045
_refine_ls_hydrogen_treatment constr
_refine_ls_matrix_type full
_refine_ls_number_parameters 552
_refine_ls_number_reflns 8484
_refine_ls_number_restraints 1
_refine_ls_restrained_S_all 1.048
_refine_ls_R_factor_all 0.0216
_refine_ls_R_factor_gt 0.0177
_refine_ls_shift/su_max 0.005
_refine_ls_shift/su_mean 0.000
_refine_ls_structure_factor_coef Fsqd
_refine_ls_weighting_details 'w=1/[\s^2^(Fo^2^)+(0.0166P)^2^+2.6772P] where P=(Fo^2^+2Fc^2^)/3'
_refine_ls_weighting_scheme calc
_refine_ls_wR_factor_gt 0.0401
_refine_ls_wR_factor_ref 0.0412
_reflns_Friedel_coverage 0.000
_reflns_number_gt 7645
_reflns_number_total 8484
_reflns_threshold_expression 'I > 2\s(I)'
_cod_data_source_file d2sc00588c2.cif
_cod_data_source_block 6a_BPh4
_cod_database_code 1566713
_shelx_shelxl_version_number 2017/1
_chemical_oxdiff_formula 'C56 H59 P2 S Pt B'
_shelx_space_group_comment
;
The symmetry employed for this shelxl refinement is uniquely defined
by the following loop, which should always be used as a source of
symmetry information in preference to the above space-group names.
They are only intended as comments.
;
_reflns_odcompleteness_completeness 99.94
_reflns_odcompleteness_iscentric 1
_reflns_odcompleteness_theta 28.22
_olex2_refinement_description
;
1. Fixed Uiso
 At 1.2 times of:
  All C(H) groups, All C(H,H) groups, All C(H,H,H,H) groups
 At 1.5 times of:
  All C(H,H,H) groups
2. Restrained distances
 C15-C16A \\sim C15-C16
 with sigma of 0.02
3. Uiso/Uaniso restraints and constraints
Uanis(C16) = Uanis(C16A)
Uanis(C16) = Uanis(C16A) = Uanis(C15)
4. Others
 Sof(H15C)=Sof(H15D)=Sof(C16)=Sof(H16D)=Sof(H16E)=Sof(H16F)=1-FVAR(1)
 Sof(H15A)=Sof(H15B)=Sof(C16A)=Sof(H16A)=Sof(H16B)=Sof(H16C)=FVAR(1)
5.a Secondary CH2 refined with riding coordinates:
 C18(H18A,H18B), C13(H13A,H13B), C14(H14A,H14B), C17(H17A,H17B), C15(H15C,
 H15D), C15(H15A,H15B)
5.b Aromatic/amide H refined with riding coordinates:
 C30(H30), C6(H6), C12(H12), C20(H20), C44(H44), C24(H24), C50(H50), C46(H46),
 C48(H48), C40(H40), C34(H34), C2(H2), C26(H26), C29(H29), C10(H10), C52(H52),
 C49(H49), C28(H28), C47(H47), C11(H11), C27(H27), C5(H5), C9(H9), C56(H56),
 C41(H41), C55(H55), C42(H42), C8(H8), C36(H36), C53(H53), C43(H43), C23(H23),
 C35(H35), C37(H37), C3(H3), C54(H54), C4(H4), C21(H21), C22(H22), C38(H38)
5.c Idealised Me refined as rotating group:
 C32(H32A,H32B,H32C), C31(H31A,H31B,H31C), C16A(H16A,H16B,H16C), C16(H16D,H16E,
 H16F)
;
_olex2_submission_special_instructions 'No special instructions were received'
_oxdiff_exptl_absorpt_empirical_details
;
Empirical correction (ABSPACK) includes:
- Absorption correction using spherical harmonics
- Frame scaling
;
_oxdiff_exptl_absorpt_empirical_full_max 1.284
_oxdiff_exptl_absorpt_empirical_full_min 0.840

loop_
_space_group_symop_operation_xyz
'x, y, z'
'-x, y+1/2, -z+1/2'
'-x, -y, -z'
'x, -y-1/2, z-1/2'

loop_
_atom_site_label
_atom_site_type_symbol
_atom_site_fract_x
_atom_site_fract_y
_atom_site_fract_z
_atom_site_U_iso_or_equiv
_atom_site_adp_type
_atom_site_occupancy
_atom_site_site_symmetry_order
_atom_site_calc_flag
_atom_site_refinement_flags_posn
_atom_site_refinement_flags_adp
_atom_site_refinement_flags_occupancy
_atom_site_disorder_assembly
_atom_site_disorder_group
Pt1 Pt 0.90911(2) 0.31517(2) 0.31684(2) 0.02974(3) Uani 1 1 d . . . . .
P2 P 0.89687(3) 0.44464(4) 0.25687(3) 0.03281(13) Uani 1 1 d . . . . .
P1 P 0.78067(3) 0.25708(4) 0.29973(3) 0.03236(13) Uani 1 1 d . . . . .
S1 S 0.72944(4) 0.46061(4) 0.32743(4) 0.04667(15) Uani 1 1 d . . . . .
C19 C 0.93912(14) 0.53655(15) 0.31329(13) 0.0399(5) Uani 1 1 d . . . . .
C32 C 0.94677(15) 0.20132(15) 0.37500(14) 0.0459(6) Uani 1 1 d . . . . .
H32A H 0.979372 0.166447 0.350286 0.069 Uiso 1 1 calc R U . . .
H32B H 0.899359 0.168739 0.380448 0.069 Uiso 1 1 calc R U . . .
H32C H 0.978813 0.216654 0.420901 0.069 Uiso 1 1 calc R U . . .
C1 C 0.74198(14) 0.24177(15) 0.38057(12) 0.0381(5) Uani 1 1 d . . . . .
C30 C 0.90374(16) 0.40218(16) 0.11936(13) 0.0460(6) Uani 1 1 d . . . . .
H30 H 0.850218 0.382991 0.116468 0.055 Uiso 1 1 calc R U . . .
C18 C 0.79826(14) 0.49641(16) 0.21268(14) 0.0452(6) Uani 1 1 d . . . . .
H18A H 0.809803 0.541652 0.181091 0.054 Uiso 1 1 calc R U . . .
H18B H 0.764357 0.452811 0.183788 0.054 Uiso 1 1 calc R U . . .
C39 C 0.54474(13) 0.72798(15) 0.39202(12) 0.0366(5) Uani 1 1 d . . . . .
C45 C 0.52869(13) 0.89937(14) 0.37068(11) 0.0343(5) Uani 1 1 d . . . . .
C6 C 0.78905(15) 0.27152(16) 0.44424(13) 0.0448(6) Uani 1 1 d . . . . .
H6 H 0.840631 0.295342 0.445513 0.054 Uiso 1 1 calc R U . . .
C13 C 0.69080(14) 0.31090(15) 0.24217(14) 0.0451(6) Uani 1 1 d . . . . .
H13A H 0.706997 0.331805 0.199802 0.054 Uiso 1 1 calc R U . . .
H13B H 0.648181 0.267501 0.227500 0.054 Uiso 1 1 calc R U . . .
C12 C 0.74594(16) 0.07511(16) 0.27836(16) 0.0538(7) Uani 1 1 d . . . . .
H12 H 0.725700 0.075285 0.319612 0.065 Uiso 1 1 calc R U . . .
C25 C 0.94662(14) 0.44022(14) 0.18194(12) 0.0364(5) Uani 1 1 d . . . . .
C51 C 0.62565(15) 0.80336(15) 0.30146(13) 0.0408(6) Uani 1 1 d . . . . .
C31 C 1.03570(14) 0.34296(18) 0.34200(15) 0.0520(7) Uani 1 1 d . . . . .
H31A H 1.055448 0.340615 0.392494 0.078 Uiso 1 1 calc R U . . .
H31B H 1.044943 0.400232 0.325171 0.078 Uiso 1 1 calc R U . . .
H31C H 1.064453 0.300718 0.319820 0.078 Uiso 1 1 calc R U . . .
C7 C 0.77684(14) 0.15138(15) 0.25553(13) 0.0385(5) Uani 1 1 d . . . . .
C20 C 0.94436(18) 0.52803(17) 0.38559(14) 0.0562(7) Uani 1 1 d . . . . .
H20 H 0.934210 0.474167 0.404149 0.067 Uiso 1 1 calc R U . . .
C33 C 0.67338(14) 0.83888(18) 0.43947(12) 0.0425(6) Uani 1 1 d . . . . .
C44 C 0.50112(15) 0.67510(16) 0.33791(14) 0.0468(6) Uani 1 1 d . . . . .
H44 H 0.503552 0.687856 0.291331 0.056 Uiso 1 1 calc R U . . .
C14 C 0.65451(14) 0.38700(17) 0.27584(16) 0.0543(7) Uani 1 1 d . . . . .
H14A H 0.620475 0.363833 0.306378 0.065 Uiso 1 1 calc R U . . .
H14B H 0.619145 0.420146 0.238551 0.065 Uiso 1 1 calc R U . . .
C24 C 0.95416(17) 0.61767(16) 0.28689(15) 0.0533(7) Uani 1 1 d . . . . .
H24 H 0.950200 0.624865 0.238453 0.064 Uiso 1 1 calc R U . . .
C50 C 0.46944(15) 0.90227(17) 0.41177(13) 0.0470(6) Uani 1 1 d . . . . .
H50 H 0.461761 0.852676 0.437314 0.056 Uiso 1 1 calc R U . . .
C17 C 0.74974(16) 0.53618(16) 0.26244(15) 0.0523(7) Uani 1 1 d . . . . .
H17A H 0.697946 0.557864 0.234878 0.063 Uiso 1 1 calc R U . . .
H17B H 0.779983 0.585499 0.286535 0.063 Uiso 1 1 calc R U . . .
C46 C 0.53375(15) 0.97550(17) 0.33178(14) 0.0478(6) Uani 1 1 d . . . . .
H46 H 0.570884 0.977339 0.302154 0.057 Uiso 1 1 calc R U . . .
C48 C 0.42983(19) 1.04853(19) 0.37839(16) 0.0622(8) Uani 1 1 d . . . . .
H48 H 0.398218 1.097804 0.381396 0.075 Uiso 1 1 calc R U . . .
C40 C 0.53778(17) 0.70388(17) 0.46028(14) 0.0504(6) Uani 1 1 d . . . . .
H40 H 0.565568 0.736537 0.498612 0.061 Uiso 1 1 calc R U . . .
C34 C 0.70042(16) 0.9234(2) 0.45561(15) 0.0596(8) Uani 1 1 d . . . . .
H34 H 0.669239 0.969252 0.432305 0.072 Uiso 1 1 calc R U . . .
C2 C 0.66452(16) 0.20728(18) 0.38051(15) 0.0528(7) Uani 1 1 d . . . . .
H2 H 0.631498 0.187956 0.338168 0.063 Uiso 1 1 calc R U . . .
C26 C 1.02654(16) 0.46639(18) 0.18480(15) 0.0536(7) Uani 1 1 d . . . . .
H26 H 1.056795 0.491992 0.225891 0.064 Uiso 1 1 calc R U . . .
C29 C 0.93902(19) 0.39243(18) 0.06177(14) 0.0567(7) Uani 1 1 d . . . . .
H29 H 0.908933 0.368044 0.020082 0.068 Uiso 1 1 calc R U . . .
C10 C 0.77551(19) -0.00315(18) 0.18000(19) 0.0675(9) Uani 1 1 d . . . . .
H10 H 0.773471 -0.054413 0.153922 0.081 Uiso 1 1 calc R U . . .
B1 B 0.59311(16) 0.81663(18) 0.37556(14) 0.0363(6) Uani 1 1 d . . . . .
C52 C 0.57375(19) 0.8134(2) 0.23465(14) 0.0600(8) Uani 1 1 d . . . . .
H52 H 0.520014 0.831534 0.232311 0.072 Uiso 1 1 calc R U . . .
C49 C 0.42143(18) 0.9747(2) 0.41668(16) 0.0609(8) Uani 1 1 d . . . . .
H49 H 0.383677 0.973529 0.445752 0.073 Uiso 1 1 calc R U . . .
C28 C 1.0180(2) 0.41844(18) 0.06563(16) 0.0608(8) Uani 1 1 d . . . . .
H28 H 1.041985 0.411522 0.026749 0.073 Uiso 1 1 calc R U . . .
C47 C 0.48562(18) 1.04814(17) 0.33572(16) 0.0587(8) Uani 1 1 d . . . . .
H47 H 0.491239 1.097367 0.309028 0.070 Uiso 1 1 calc R U . . .
C11 C 0.74515(18) -0.00108(17) 0.2400(2) 0.0672(9) Uani 1 1 d . . . . .
H11 H 0.723586 -0.051664 0.255425 0.081 Uiso 1 1 calc R U . . .
C27 C 1.06185(19) 0.4547(2) 0.12685(18) 0.0672(8) Uani 1 1 d . . . . .
H27 H 1.115971 0.471762 0.129605 0.081 Uiso 1 1 calc R U . . .
C5 C 0.76007(19) 0.2661(2) 0.50572(15) 0.0607(8) Uani 1 1 d . . . . .
H5 H 0.792313 0.286083 0.548191 0.073 Uiso 1 1 calc R U . . .
C9 C 0.8092(2) 0.0711(2) 0.15828(17) 0.0721(9) Uani 1 1 d . . . . .
H9 H 0.831456 0.069656 0.118123 0.086 Uiso 1 1 calc R U . . .
C56 C 0.70491(16) 0.77729(16) 0.29963(14) 0.0472(6) Uani 1 1 d . . . . .
H56 H 0.742681 0.769415 0.342264 0.057 Uiso 1 1 calc R U . . .
C41 C 0.4912(2) 0.6333(2) 0.47313(17) 0.0665(8) Uani 1 1 d . . . . .
H41 H 0.488637 0.619473 0.519496 0.080 Uiso 1 1 calc R U . . .
C55 C 0.7300(2) 0.76249(17) 0.23642(18) 0.0635(8) Uani 1 1 d . . . . .
H55 H 0.783908 0.745720 0.237726 0.076 Uiso 1 1 calc R U . . .
C42 C 0.4486(2) 0.5834(2) 0.41801(19) 0.0687(9) Uani 1 1 d . . . . .
H42 H 0.416614 0.536582 0.426522 0.082 Uiso 1 1 calc R U . . .
C8 C 0.81000(19) 0.14764(18) 0.19586(15) 0.0580(7) Uani 1 1 d . . . . .
H8 H 0.833177 0.197476 0.180889 0.070 Uiso 1 1 calc R U . . .
C36 C 0.81910(19) 0.8782(3) 0.54061(18) 0.0877(13) Uani 1 1 d . . . . .
H36 H 0.866893 0.891281 0.573773 0.105 Uiso 1 1 calc R U . . .
C53 C 0.5984(2) 0.7976(2) 0.17180(16) 0.0755(10) Uani 1 1 d . . . . .
H53 H 0.561077 0.804533 0.128777 0.091 Uiso 1 1 calc R U . . .
C43 C 0.45434(17) 0.60444(19) 0.35047(17) 0.0611(8) Uani 1 1 d . . . . .
H43 H 0.426635 0.571010 0.312593 0.073 Uiso 1 1 calc R U . . .
C23 C 0.9750(2) 0.68790(19) 0.3322(2) 0.0764(10) Uani 1 1 d . . . . .
H23 H 0.985838 0.741878 0.314163 0.092 Uiso 1 1 calc R U . . .
C35 C 0.77173(19) 0.9429(3) 0.50485(19) 0.0831(11) Uani 1 1 d . . . . .
H35 H 0.787362 1.000789 0.513539 0.100 Uiso 1 1 calc R U . . .
C37 C 0.79497(19) 0.7931(3) 0.52678(18) 0.0863(12) Uani 1 1 d . . . . .
H37 H 0.826779 0.748099 0.550721 0.104 Uiso 1 1 calc R U . . .
C3 C 0.63638(19) 0.2015(2) 0.44222(17) 0.0657(8) Uani 1 1 d . . . . .
H3 H 0.585086 0.177314 0.441602 0.079 Uiso 1 1 calc R U . . .
C54 C 0.6764(2) 0.7723(2) 0.17237(17) 0.0711(9) Uani 1 1 d . . . . .
H54 H 0.693107 0.761773 0.130201 0.085 Uiso 1 1 calc R U . . .
C4 C 0.6840(2) 0.2314(2) 0.50474(17) 0.0682(8) Uani 1 1 d . . . . .
H4 H 0.664693 0.228220 0.546390 0.082 Uiso 1 1 calc R U . . .
C21 C 0.9645(3) 0.5987(2) 0.43034(17) 0.0856(11) Uani 1 1 d . . . . .
H21 H 0.967676 0.592377 0.478749 0.103 Uiso 1 1 calc R U . . .
C22 C 0.9798(3) 0.6781(2) 0.4033(2) 0.0935(13) Uani 1 1 d . . . . .
H22 H 0.993419 0.725641 0.433543 0.112 Uiso 1 1 calc R U . . .
C15 C 0.6656(2) 0.5291(3) 0.3695(2) 0.0934(11) Uani 1 1 d D . . . .
H15C H 0.693153 0.584401 0.382413 0.112 Uiso 0.670(9) 1 calc R U P A 2
H15D H 0.614306 0.540919 0.336214 0.112 Uiso 0.670(9) 1 calc R U P A 2
H15A H 0.670097 0.589598 0.356043 0.112 Uiso 0.330(9) 1 calc R U P A 1
H15B H 0.608569 0.511476 0.355289 0.112 Uiso 0.330(9) 1 calc R U P A 1
C38 C 0.72322(17) 0.7737(2) 0.47719(15) 0.0650(8) Uani 1 1 d . . . . .
H38 H 0.707994 0.715624 0.468911 0.078 Uiso 1 1 calc R U . . .
C16A C 0.6971(10) 0.5180(9) 0.4524(6) 0.0934(11) Uani 0.330(9) 1 d D . P A 1
H16A H 0.662998 0.551651 0.476644 0.140 Uiso 0.330(9) 1 calc R U P A 1
H16B H 0.752773 0.538058 0.466144 0.140 Uiso 0.330(9) 1 calc R U P A 1
H16C H 0.694450 0.457583 0.464845 0.140 Uiso 0.330(9) 1 calc R U P A 1
C16 C 0.6486(5) 0.4889(4) 0.4316(4) 0.0934(11) Uani 0.670(9) 1 d D . P A 2
H16D H 0.699056 0.480577 0.465959 0.140 Uiso 0.670(9) 1 calc R U P A 2
H16E H 0.622759 0.433425 0.419284 0.140 Uiso 0.670(9) 1 calc R U P A 2
H16F H 0.612674 0.525706 0.451357 0.140 Uiso 0.670(9) 1 calc R U P A 2

loop_
_atom_site_aniso_label
_atom_site_aniso_U_11
_atom_site_aniso_U_22
_atom_site_aniso_U_33
_atom_site_aniso_U_23
_atom_site_aniso_U_13
_atom_site_aniso_U_12
Pt1 0.02866(5) 0.02833(5) 0.03042(5) 0.00421(4) 0.00238(3) 0.00064(3)
P2 0.0336(3) 0.0296(3) 0.0327(3) 0.0043(2) 0.0018(2) -0.0031(2)
P1 0.0325(3) 0.0290(3) 0.0335(3) 0.0040(2) 0.0026(2) -0.0019(2)
S1 0.0396(3) 0.0447(4) 0.0565(4) -0.0004(3) 0.0121(3) 0.0120(3)
C19 0.0413(12) 0.0338(13) 0.0418(14) 0.0001(10) 0.0027(11) -0.0054(10)
C32 0.0464(14) 0.0419(14) 0.0478(15) 0.0135(11) 0.0067(12) 0.0116(11)
C1 0.0386(12) 0.0354(12) 0.0408(14) 0.0057(10) 0.0099(11) 0.0015(10)
C30 0.0476(14) 0.0443(14) 0.0419(15) 0.0010(11) 0.0008(12) 0.0008(11)
C18 0.0402(13) 0.0387(13) 0.0522(16) 0.0137(12) -0.0003(12) 0.0004(11)
C39 0.0350(12) 0.0370(13) 0.0375(13) 0.0026(10) 0.0069(10) 0.0059(10)
C45 0.0330(11) 0.0384(12) 0.0284(12) -0.0016(10) -0.0006(9) -0.0058(9)
C6 0.0466(14) 0.0465(14) 0.0414(14) 0.0014(12) 0.0098(12) -0.0009(11)
C13 0.0354(12) 0.0411(14) 0.0513(15) 0.0088(12) -0.0071(11) -0.0056(10)
C12 0.0526(15) 0.0379(14) 0.075(2) 0.0055(13) 0.0222(14) -0.0034(12)
C25 0.0441(13) 0.0274(11) 0.0359(13) 0.0056(10) 0.0048(10) 0.0002(10)
C51 0.0465(14) 0.0401(13) 0.0373(13) -0.0023(10) 0.0123(11) -0.0078(11)
C31 0.0317(12) 0.0553(16) 0.0634(18) 0.0130(13) -0.0023(12) -0.0007(11)
C7 0.0411(13) 0.0291(11) 0.0418(14) 0.0026(10) 0.0009(11) -0.0046(10)
C20 0.080(2) 0.0404(15) 0.0438(16) -0.0017(12) 0.0046(14) -0.0086(13)
C33 0.0311(12) 0.0643(16) 0.0318(13) -0.0046(12) 0.0064(10) 0.0028(11)
C44 0.0450(14) 0.0479(15) 0.0458(15) -0.0008(12) 0.0061(12) 0.0009(11)
C14 0.0293(12) 0.0490(15) 0.080(2) 0.0131(14) 0.0008(12) 0.0044(11)
C24 0.0662(17) 0.0401(14) 0.0528(16) 0.0024(12) 0.0110(14) -0.0103(13)
C50 0.0540(15) 0.0449(14) 0.0439(15) 0.0045(11) 0.0146(12) 0.0072(12)
C17 0.0431(14) 0.0364(14) 0.0739(19) 0.0081(13) 0.0050(13) 0.0090(11)
C46 0.0401(13) 0.0496(15) 0.0503(16) 0.0082(12) 0.0025(12) -0.0104(11)
C48 0.0657(18) 0.0448(16) 0.066(2) -0.0094(15) -0.0078(16) 0.0148(14)
C40 0.0623(17) 0.0505(16) 0.0383(14) 0.0024(12) 0.0103(12) -0.0014(13)
C34 0.0409(14) 0.074(2) 0.0591(18) -0.0213(15) 0.0008(13) -0.0041(13)
C2 0.0450(14) 0.0610(17) 0.0548(17) -0.0018(13) 0.0158(13) -0.0084(12)
C26 0.0544(16) 0.0544(17) 0.0537(17) -0.0099(13) 0.0154(13) -0.0170(13)
C29 0.077(2) 0.0540(17) 0.0360(15) -0.0022(12) 0.0060(14) 0.0094(15)
C10 0.073(2) 0.0380(16) 0.086(2) -0.0171(15) 0.0045(18) 0.0009(14)
B1 0.0348(13) 0.0431(15) 0.0299(13) -0.0001(12) 0.0046(11) -0.0029(11)
C52 0.0575(17) 0.085(2) 0.0373(15) -0.0048(14) 0.0095(13) -0.0056(15)
C49 0.0643(18) 0.0635(19) 0.0572(18) -0.0030(15) 0.0181(15) 0.0177(15)
C28 0.089(2) 0.0467(16) 0.0558(18) 0.0042(14) 0.0356(17) 0.0039(15)
C47 0.0630(18) 0.0382(15) 0.0646(19) 0.0109(13) -0.0092(15) -0.0088(13)
C11 0.0589(17) 0.0283(14) 0.115(3) 0.0003(16) 0.0207(18) -0.0072(12)
C27 0.0662(19) 0.0628(19) 0.082(2) -0.0097(17) 0.0362(17) -0.0192(15)
C5 0.0731(19) 0.070(2) 0.0391(15) -0.0025(14) 0.0115(14) -0.0017(16)
C9 0.109(3) 0.0544(19) 0.0533(18) -0.0088(15) 0.0198(18) 0.0025(18)
C56 0.0592(16) 0.0355(13) 0.0517(16) 0.0042(12) 0.0230(13) 0.0032(12)
C41 0.086(2) 0.0594(19) 0.0593(19) 0.0168(15) 0.0268(17) -0.0083(16)
C55 0.081(2) 0.0395(15) 0.085(2) -0.0001(15) 0.0521(19) 0.0042(14)
C42 0.073(2) 0.0487(17) 0.087(2) 0.0100(17) 0.0221(18) -0.0127(15)
C8 0.090(2) 0.0382(14) 0.0472(16) -0.0023(12) 0.0188(15) -0.0084(14)
C36 0.0391(17) 0.165(4) 0.053(2) -0.034(2) -0.0028(14) -0.001(2)
C53 0.097(3) 0.095(3) 0.0368(17) -0.0072(16) 0.0187(17) -0.016(2)
C43 0.0569(17) 0.0527(17) 0.069(2) -0.0060(15) 0.0024(15) -0.0097(14)
C23 0.102(3) 0.0371(16) 0.086(3) -0.0027(16) 0.012(2) -0.0192(16)
C35 0.0475(17) 0.115(3) 0.080(2) -0.045(2) -0.0004(17) -0.0124(19)
C37 0.0458(18) 0.150(4) 0.057(2) 0.015(2) -0.0034(15) 0.029(2)
C3 0.0564(17) 0.079(2) 0.069(2) 0.0025(17) 0.0298(16) -0.0109(15)
C54 0.119(3) 0.0544(18) 0.055(2) -0.0088(15) 0.053(2) -0.0162(19)
C4 0.075(2) 0.084(2) 0.0570(19) 0.0051(17) 0.0381(17) -0.0014(18)
C21 0.141(3) 0.062(2) 0.0472(18) -0.0133(16) 0.007(2) -0.011(2)
C22 0.146(4) 0.050(2) 0.074(3) -0.0220(18) 0.002(2) -0.024(2)
C15 0.093(2) 0.088(2) 0.116(3) 0.0026(19) 0.059(2) 0.0343(18)
C38 0.0516(16) 0.084(2) 0.0532(18) 0.0073(16) -0.0020(14) 0.0109(15)
C16A 0.093(2) 0.088(2) 0.116(3) 0.0026(19) 0.059(2) 0.0343(18)
C16 0.093(2) 0.088(2) 0.116(3) 0.0026(19) 0.059(2) 0.0343(18)

loop_
_atom_type_symbol
_atom_type_description
_atom_type_scat_dispersion_real
_atom_type_scat_dispersion_imag
_atom_type_scat_source
C C 0.0033 0.0016 'International Tables Vol C Tables 4.2.6.8 and 6.1.1.4'
H H 0.0000 0.0000 'International Tables Vol C Tables 4.2.6.8 and 6.1.1.4'
B B 0.0013 0.0007 'International Tables Vol C Tables 4.2.6.8 and 6.1.1.4'
P P 0.1023 0.0942 'International Tables Vol C Tables 4.2.6.8 and 6.1.1.4'
Pt Pt -1.7033 8.3905 'International Tables Vol C Tables 4.2.6.8 and 6.1.1.4'
S S 0.1246 0.1234 'International Tables Vol C Tables 4.2.6.8 and 6.1.1.4'

loop_
_exptl_crystal_face_index_h
_exptl_crystal_face_index_k
_exptl_crystal_face_index_l
_exptl_crystal_face_perp_dist
15 14 -15 0.0676
-19 -12 -2 0.0857
-13 -14 17 0.0763
10 0 21 0.1889
-7 3 -23 0.1548
-17 14 -1 0.0747
14 -16 -12 0.0692
-12 16 14 0.0775
-22 3 15 0.0791
-10 3 26 0.1122
-10 -18 -7 0.0805
-8 -20 0 0.0789
6 -17 -16 0.0771
19 -5 -19 0.0754
7 20 -7 0.0748

loop_
_geom_angle_atom_site_label_1
_geom_angle_atom_site_label_2
_geom_angle_atom_site_label_3
_geom_angle
_geom_angle_site_symmetry_1
_geom_angle_site_symmetry_3
_geom_angle_publ_flag
P1 Pt1 P2 106.74(2) . . ?
C32 Pt1 P2 168.00(7) . . ?
C32 Pt1 P1 85.16(7) . . ?
C32 Pt1 C31 82.85(10) . . ?
C31 Pt1 P2 85.20(7) . . ?
C31 Pt1 P1 167.89(7) . . ?
C19 P2 Pt1 112.76(8) . . ?
C19 P2 C18 97.67(11) . . ?
C18 P2 Pt1 125.22(8) . . ?
C25 P2 Pt1 111.41(7) . . ?
C25 P2 C19 108.65(11) . . ?
C25 P2 C18 99.27(11) . . ?
C1 P1 Pt1 114.89(8) . . ?
C1 P1 C13 100.37(12) . . ?
C13 P1 Pt1 121.72(8) . . ?
C7 P1 Pt1 110.58(8) . . ?
C7 P1 C1 107.59(11) . . ?
C7 P1 C13 99.93(11) . . ?
C17 S1 C14 103.26(13) . . ?
C17 S1 C15 99.10(16) . . ?
C15 S1 C14 101.87(17) . . ?
C20 C19 P2 117.41(18) . . ?
C20 C19 C24 118.5(2) . . ?
C24 C19 P2 123.31(19) . . ?
Pt1 C32 H32A 109.5 . . ?
Pt1 C32 H32B 109.5 . . ?
Pt1 C32 H32C 109.5 . . ?
H32A C32 H32B 109.5 . . ?
H32A C32 H32C 109.5 . . ?
H32B C32 H32C 109.5 . . ?
C6 C1 P1 118.61(18) . . ?
C6 C1 C2 118.2(2) . . ?
C2 C1 P1 123.05(19) . . ?
C25 C30 H30 119.4 . . ?
C29 C30 H30 119.4 . . ?
C29 C30 C25 121.2(2) . . ?
P2 C18 H18A 108.5 . . ?
P2 C18 H18B 108.5 . . ?
H18A C18 H18B 107.5 . . ?
C17 C18 P2 114.97(18) . . ?
C17 C18 H18A 108.5 . . ?
C17 C18 H18B 108.5 . . ?
C44 C39 C40 114.6(2) . . ?
C44 C39 B1 122.2(2) . . ?
C40 C39 B1 123.0(2) . . ?
C50 C45 C46 114.3(2) . . ?
C50 C45 B1 121.6(2) . . ?
C46 C45 B1 123.8(2) . . ?
C1 C6 H6 119.7 . . ?
C5 C6 C1 120.5(2) . . ?
C5 C6 H6 119.7 . . ?
P1 C13 H13A 108.4 . . ?
P1 C13 H13B 108.4 . . ?
H13A C13 H13B 107.5 . . ?
C14 C13 P1 115.40(18) . . ?
C14 C13 H13A 108.4 . . ?
C14 C13 H13B 108.4 . . ?
C7 C12 H12 119.9 . . ?
C11 C12 H12 119.9 . . ?
C11 C12 C7 120.2(3) . . ?
C30 C25 P2 117.99(18) . . ?
C26 C25 P2 124.04(19) . . ?
C26 C25 C30 117.8(2) . . ?
C52 C51 B1 122.2(2) . . ?
C56 C51 B1 123.5(2) . . ?
C56 C51 C52 114.3(2) . . ?
Pt1 C31 H31A 109.5 . . ?
Pt1 C31 H31B 109.5 . . ?
Pt1 C31 H31C 109.5 . . ?
H31A C31 H31B 109.5 . . ?
H31A C31 H31C 109.5 . . ?
H31B C31 H31C 109.5 . . ?
C12 C7 P1 125.2(2) . . ?
C8 C7 P1 116.52(18) . . ?
C8 C7 C12 118.2(2) . . ?
C19 C20 H20 119.7 . . ?
C21 C20 C19 120.7(3) . . ?
C21 C20 H20 119.7 . . ?
C34 C33 B1 122.3(2) . . ?
C34 C33 C38 115.0(2) . . ?
C38 C33 B1 122.5(2) . . ?
C39 C44 H44 118.5 . . ?
C43 C44 C39 123.0(3) . . ?
C43 C44 H44 118.5 . . ?
S1 C14 H14A 108.5 . . ?
S1 C14 H14B 108.5 . . ?
C13 C14 S1 114.88(16) . . ?
C13 C14 H14A 108.5 . . ?
C13 C14 H14B 108.5 . . ?
H14A C14 H14B 107.5 . . ?
C19 C24 H24 119.8 . . ?
C23 C24 C19 120.4(3) . . ?
C23 C24 H24 119.8 . . ?
C45 C50 H50 118.1 . . ?
C49 C50 C45 123.8(3) . . ?
C49 C50 H50 118.1 . . ?
S1 C17 H17A 109.0 . . ?
S1 C17 H17B 109.0 . . ?
C18 C17 S1 113.11(17) . . ?
C18 C17 H17A 109.0 . . ?
C18 C17 H17B 109.0 . . ?
H17A C17 H17B 107.8 . . ?
C45 C46 H46 118.7 . . ?
C47 C46 C45 122.5(3) . . ?
C47 C46 H46 118.7 . . ?
C49 C48 H48 120.6 . . ?
C47 C48 H48 120.6 . . ?
C47 C48 C49 118.8(3) . . ?
C39 C40 H40 118.7 . . ?
C41 C40 C39 122.7(3) . . ?
C41 C40 H40 118.7 . . ?
C33 C34 H34 118.5 . . ?
C35 C34 C33 123.0(3) . . ?
C35 C34 H34 118.5 . . ?
C1 C2 H2 119.6 . . ?
C3 C2 C1 120.9(3) . . ?
C3 C2 H2 119.6 . . ?
C25 C26 H26 119.8 . . ?
C25 C26 C27 120.4(3) . . ?
C27 C26 H26 119.8 . . ?
C30 C29 H29 119.9 . . ?
C28 C29 C30 120.1(3) . . ?
C28 C29 H29 119.9 . . ?
C11 C10 H10 120.3 . . ?
C11 C10 C9 119.5(3) . . ?
C9 C10 H10 120.3 . . ?
C39 B1 C45 107.75(18) . . ?
C39 B1 C51 109.44(19) . . ?
C39 B1 C33 112.26(19) . . ?
C51 B1 C45 112.17(19) . . ?
C33 B1 C45 107.27(19) . . ?
C33 B1 C51 107.99(19) . . ?
C51 C52 H52 118.4 . . ?
C53 C52 C51 123.2(3) . . ?
C53 C52 H52 118.4 . . ?
C50 C49 H49 120.2 . . ?
C48 C49 C50 119.7(3) . . ?
C48 C49 H49 120.2 . . ?
C29 C28 H28 120.1 . . ?
C29 C28 C27 119.8(3) . . ?
C27 C28 H28 120.1 . . ?
C46 C47 H47 119.5 . . ?
C48 C47 C46 120.9(3) . . ?
C48 C47 H47 119.5 . . ?
C12 C11 H11 119.6 . . ?
C10 C11 C12 120.9(3) . . ?
C10 C11 H11 119.6 . . ?
C26 C27 H27 119.7 . . ?
C28 C27 C26 120.7(3) . . ?
C28 C27 H27 119.7 . . ?
C6 C5 H5 119.8 . . ?
C4 C5 C6 120.5(3) . . ?
C4 C5 H5 119.8 . . ?
C10 C9 H9 119.9 . . ?
C10 C9 C8 120.2(3) . . ?
C8 C9 H9 119.9 . . ?
C51 C56 H56 118.7 . . ?
C51 C56 C55 122.5(3) . . ?
C55 C56 H56 118.7 . . ?
C40 C41 H41 119.6 . . ?
C42 C41 C40 120.7(3) . . ?
C42 C41 H41 119.6 . . ?
C56 C55 H55 119.6 . . ?
C54 C55 C56 120.9(3) . . ?
C54 C55 H55 119.6 . . ?
C41 C42 H42 120.8 . . ?
C43 C42 C41 118.4(3) . . ?
C43 C42 H42 120.8 . . ?
C7 C8 H8 119.5 . . ?
C9 C8 C7 120.9(3) . . ?
C9 C8 H8 119.5 . . ?
C35 C36 H36 120.7 . . ?
C35 C36 C37 118.7(3) . . ?
C37 C36 H36 120.7 . . ?
C52 C53 H53 119.7 . . ?
C54 C53 C52 120.6(3) . . ?
C54 C53 H53 119.7 . . ?
C44 C43 H43 119.7 . . ?
C42 C43 C44 120.6(3) . . ?
C42 C43 H43 119.7 . . ?
C24 C23 H23 119.9 . . ?
C22 C23 C24 120.1(3) . . ?
C22 C23 H23 119.9 . . ?
C34 C35 H35 119.7 . . ?
C36 C35 C34 120.7(4) . . ?
C36 C35 H35 119.7 . . ?
C36 C37 H37 119.7 . . ?
C36 C37 C38 120.5(3) . . ?
C38 C37 H37 119.7 . . ?
C2 C3 H3 120.0 . . ?
C4 C3 C2 120.0(3) . . ?
C4 C3 H3 120.0 . . ?
C55 C54 H54 120.8 . . ?
C53 C54 C55 118.5(3) . . ?
C53 C54 H54 120.8 . . ?
C5 C4 C3 119.9(3) . . ?
C5 C4 H4 120.0 . . ?
C3 C4 H4 120.0 . . ?
C20 C21 H21 120.0 . . ?
C22 C21 C20 119.9(3) . . ?
C22 C21 H21 120.0 . . ?
C23 C22 C21 120.3(3) . . ?
C23 C22 H22 119.8 . . ?
C21 C22 H22 119.8 . . ?
S1 C15 H15C 109.3 . . ?
S1 C15 H15D 109.3 . . ?
S1 C15 H15A 110.3 . . ?
S1 C15 H15B 110.3 . . ?
H15C C15 H15D 107.9 . . ?
H15A C15 H15B 108.6 . . ?
C16A C15 S1 107.1(5) . . ?
C16A C15 H15A 110.3 . . ?
C16A C15 H15B 110.3 . . ?
C16 C15 S1 111.7(3) . . ?
C16 C15 H15C 109.3 . . ?
C16 C15 H15D 109.3 . . ?
C33 C38 H38 119.0 . . ?
C37 C38 C33 122.0(3) . . ?
C37 C38 H38 119.0 . . ?
C15 C16A H16A 109.5 . . ?
C15 C16A H16B 109.5 . . ?
C15 C16A H16C 109.5 . . ?
H16A C16A H16B 109.5 . . ?
H16A C16A H16C 109.5 . . ?
H16B C16A H16C 109.5 . . ?
C15 C16 H16D 109.5 . . ?
C15 C16 H16E 109.5 . . ?
C15 C16 H16F 109.5 . . ?
H16D C16 H16E 109.5 . . ?
H16D C16 H16F 109.5 . . ?
H16E C16 H16F 109.5 . . ?

loop_
_geom_bond_atom_site_label_1
_geom_bond_atom_site_label_2
_geom_bond_distance
_geom_bond_site_symmetry_2
_geom_bond_publ_flag
Pt1 P2 2.2844(6) . ?
Pt1 P1 2.2768(6) . ?
Pt1 C32 2.097(2) . ?
Pt1 C31 2.105(2) . ?
P2 C19 1.826(2) . ?
P2 C18 1.859(2) . ?
P2 C25 1.819(2) . ?
P1 C1 1.829(2) . ?
P1 C13 1.855(2) . ?
P1 C7 1.826(2) . ?
S1 C14 1.813(3) . ?
S1 C17 1.793(3) . ?
S1 C15 1.809(3) . ?
C19 C20 1.386(3) . ?
C19 C24 1.387(3) . ?
C32 H32A 0.9600 . ?
C32 H32B 0.9600 . ?
C32 H32C 0.9600 . ?
C1 C6 1.385(3) . ?
C1 C2 1.396(3) . ?
C30 H30 0.9300 . ?
C30 C25 1.392(3) . ?
C30 C29 1.374(4) . ?
C18 H18A 0.9700 . ?
C18 H18B 0.9700 . ?
C18 C17 1.512(4) . ?
C39 C44 1.396(3) . ?
C39 C40 1.398(3) . ?
C39 B1 1.646(3) . ?
C45 C50 1.395(3) . ?
C45 C46 1.400(3) . ?
C45 B1 1.652(3) . ?
C6 H6 0.9300 . ?
C6 C5 1.378(4) . ?
C13 H13A 0.9700 . ?
C13 H13B 0.9700 . ?
C13 C14 1.523(4) . ?
C12 H12 0.9300 . ?
C12 C7 1.388(3) . ?
C12 C11 1.381(4) . ?
C25 C26 1.382(3) . ?
C51 B1 1.649(4) . ?
C51 C52 1.398(4) . ?
C51 C56 1.389(3) . ?
C31 H31A 0.9600 . ?
C31 H31B 0.9600 . ?
C31 H31C 0.9600 . ?
C7 C8 1.383(4) . ?
C20 H20 0.9300 . ?
C20 C21 1.381(4) . ?
C33 C34 1.385(4) . ?
C33 B1 1.648(3) . ?
C33 C38 1.399(4) . ?
C44 H44 0.9300 . ?
C44 C43 1.387(4) . ?
C14 H14A 0.9700 . ?
C14 H14B 0.9700 . ?
C24 H24 0.9300 . ?
C24 C23 1.383(4) . ?
C50 H50 0.9300 . ?
C50 C49 1.385(4) . ?
C17 H17A 0.9700 . ?
C17 H17B 0.9700 . ?
C46 H46 0.9300 . ?
C46 C47 1.384(4) . ?
C48 H48 0.9300 . ?
C48 C49 1.375(4) . ?
C48 C47 1.370(4) . ?
C40 H40 0.9300 . ?
C40 C41 1.386(4) . ?
C34 H34 0.9300 . ?
C34 C35 1.385(4) . ?
C2 H2 0.9300 . ?
C2 C3 1.375(4) . ?
C26 H26 0.9300 . ?
C26 C27 1.384(4) . ?
C29 H29 0.9300 . ?
C29 C28 1.363(4) . ?
C10 H10 0.9300 . ?
C10 C11 1.362(5) . ?
C10 C9 1.374(4) . ?
C52 H52 0.9300 . ?
C52 C53 1.384(4) . ?
C49 H49 0.9300 . ?
C28 H28 0.9300 . ?
C28 C27 1.367(4) . ?
C47 H47 0.9300 . ?
C11 H11 0.9300 . ?
C27 H27 0.9300 . ?
C5 H5 0.9300 . ?
C5 C4 1.372(4) . ?
C9 H9 0.9300 . ?
C9 C8 1.378(4) . ?
C56 H56 0.9300 . ?
C56 C55 1.392(4) . ?
C41 H41 0.9300 . ?
C41 C42 1.376(4) . ?
C55 H55 0.9300 . ?
C55 C54 1.369(5) . ?
C42 H42 0.9300 . ?
C42 C43 1.367(4) . ?
C8 H8 0.9300 . ?
C36 H36 0.9300 . ?
C36 C35 1.359(5) . ?
C36 C37 1.374(6) . ?
C53 H53 0.9300 . ?
C53 C54 1.356(5) . ?
C43 H43 0.9300 . ?
C23 H23 0.9300 . ?
C23 C22 1.368(5) . ?
C35 H35 0.9300 . ?
C37 H37 0.9300 . ?
C37 C38 1.393(4) . ?
C3 H3 0.9300 . ?
C3 C4 1.373(4) . ?
C54 H54 0.9300 . ?
C4 H4 0.9300 . ?
C21 H21 0.9300 . ?
C21 C22 1.370(5) . ?
C22 H22 0.9300 . ?
C15 H15C 0.9700 . ?
C15 H15D 0.9700 . ?
C15 H15A 0.9700 . ?
C15 H15B 0.9700 . ?
C15 C16A 1.582(12) . ?
C15 C16 1.430(6) . ?
C38 H38 0.9300 . ?
C16A H16A 0.9600 . ?
C16A H16B 0.9600 . ?
C16A H16C 0.9600 . ?
C16 H16D 0.9600 . ?
C16 H16E 0.9600 . ?
C16 H16F 0.9600 . ?

loop_
_geom_torsion_atom_site_label_1
_geom_torsion_atom_site_label_2
_geom_torsion_atom_site_label_3
_geom_torsion_atom_site_label_4
_geom_torsion
_geom_torsion_site_symmetry_1
_geom_torsion_site_symmetry_2
_geom_torsion_site_symmetry_3
_geom_torsion_site_symmetry_4
_geom_torsion_publ_flag
Pt1 P2 C19 C20 -23.6(2) . . . . ?
Pt1 P2 C19 C24 166.4(2) . . . . ?
Pt1 P2 C18 C17 73.2(2) . . . . ?
Pt1 P2 C25 C30 81.45(18) . . . . ?
Pt1 P2 C25 C26 -93.6(2) . . . . ?
Pt1 P1 C1 C6 4.6(2) . . . . ?
Pt1 P1 C1 C2 179.80(19) . . . . ?
Pt1 P1 C13 C14 -79.6(2) . . . . ?
Pt1 P1 C7 C12 129.2(2) . . . . ?
Pt1 P1 C7 C8 -48.7(2) . . . . ?
P2 C19 C20 C21 -170.7(3) . . . . ?
P2 C19 C24 C23 170.7(2) . . . . ?
P2 C18 C17 S1 -54.8(2) . . . . ?
P2 C25 C26 C27 175.1(2) . . . . ?
P1 C1 C6 C5 176.1(2) . . . . ?
P1 C1 C2 C3 -176.4(2) . . . . ?
P1 C13 C14 S1 42.5(3) . . . . ?
P1 C7 C8 C9 -179.2(2) . . . . ?
C19 P2 C18 C17 -51.8(2) . . . . ?
C19 P2 C25 C30 -153.73(18) . . . . ?
C19 P2 C25 C26 31.3(2) . . . . ?
C19 C20 C21 C22 -0.2(6) . . . . ?
C19 C24 C23 C22 -1.0(5) . . . . ?
C1 P1 C13 C14 48.4(2) . . . . ?
C1 P1 C7 C12 3.0(2) . . . . ?
C1 P1 C7 C8 -174.9(2) . . . . ?
C1 C6 C5 C4 -0.2(4) . . . . ?
C1 C2 C3 C4 1.3(5) . . . . ?
C30 C25 C26 C27 0.0(4) . . . . ?
C30 C29 C28 C27 -0.4(4) . . . . ?
C18 P2 C19 C20 109.8(2) . . . . ?
C18 P2 C19 C24 -60.1(2) . . . . ?
C18 P2 C25 C30 -52.3(2) . . . . ?
C18 P2 C25 C26 132.7(2) . . . . ?
C39 C44 C43 C42 0.3(4) . . . . ?
C39 C40 C41 C42 -0.4(5) . . . . ?
C45 C50 C49 C48 1.5(4) . . . . ?
C45 C46 C47 C48 -0.2(4) . . . . ?
C6 C1 C2 C3 -1.2(4) . . . . ?
C6 C5 C4 C3 0.3(5) . . . . ?
C13 P1 C1 C6 -127.7(2) . . . . ?
C13 P1 C1 C2 47.4(2) . . . . ?
C13 P1 C7 C12 -101.3(2) . . . . ?
C13 P1 C7 C8 80.8(2) . . . . ?
C12 C7 C8 C9 2.8(4) . . . . ?
C25 P2 C19 C20 -147.7(2) . . . . ?
C25 P2 C19 C24 42.4(2) . . . . ?
C25 P2 C18 C17 -162.19(18) . . . . ?
C25 C30 C29 C28 1.4(4) . . . . ?
C25 C26 C27 C28 1.0(5) . . . . ?
C51 C52 C53 C54 -0.9(5) . . . . ?
C51 C56 C55 C54 -0.7(4) . . . . ?
C7 P1 C1 C6 128.26(19) . . . . ?
C7 P1 C1 C2 -56.6(2) . . . . ?
C7 P1 C13 C14 158.55(19) . . . . ?
C7 C12 C11 C10 0.9(4) . . . . ?
C20 C19 C24 C23 0.9(4) . . . . ?
C20 C21 C22 C23 0.1(7) . . . . ?
C33 C34 C35 C36 -0.4(5) . . . . ?
C44 C39 C40 C41 -0.2(4) . . . . ?
C44 C39 B1 C45 91.0(3) . . . . ?
C44 C39 B1 C51 -31.3(3) . . . . ?
C44 C39 B1 C33 -151.2(2) . . . . ?
C14 S1 C17 C18 -71.1(2) . . . . ?
C14 S1 C15 C16A 119.9(7) . . . . ?
C14 S1 C15 C16 82.3(5) . . . . ?
C24 C19 C20 C21 -0.3(4) . . . . ?
C24 C23 C22 C21 0.5(7) . . . . ?
C50 C45 C46 C47 1.9(3) . . . . ?
C50 C45 B1 C39 33.0(3) . . . . ?
C50 C45 B1 C51 153.5(2) . . . . ?
C50 C45 B1 C33 -88.1(3) . . . . ?
C17 S1 C14 C13 86.5(2) . . . . ?
C17 S1 C15 C16A -134.4(7) . . . . ?
C17 S1 C15 C16 -172.0(5) . . . . ?
C46 C45 C50 C49 -2.5(4) . . . . ?
C46 C45 B1 C39 -153.9(2) . . . . ?
C46 C45 B1 C51 -33.4(3) . . . . ?
C46 C45 B1 C33 85.0(3) . . . . ?
C40 C39 C44 C43 0.2(4) . . . . ?
C40 C39 B1 C45 -83.2(3) . . . . ?
C40 C39 B1 C51 154.6(2) . . . . ?
C40 C39 B1 C33 34.7(3) . . . . ?
C40 C41 C42 C43 1.0(5) . . . . ?
C34 C33 B1 C39 -149.7(2) . . . . ?
C34 C33 B1 C45 -31.6(3) . . . . ?
C34 C33 B1 C51 89.5(3) . . . . ?
C34 C33 C38 C37 -0.5(4) . . . . ?
C2 C1 C6 C5 0.7(4) . . . . ?
C2 C3 C4 C5 -0.8(5) . . . . ?
C29 C30 C25 P2 -176.6(2) . . . . ?
C29 C30 C25 C26 -1.2(4) . . . . ?
C29 C28 C27 C26 -0.8(5) . . . . ?
C10 C9 C8 C7 -0.3(5) . . . . ?
B1 C39 C44 C43 -174.4(2) . . . . ?
B1 C39 C40 C41 174.4(3) . . . . ?
B1 C45 C50 C49 171.2(2) . . . . ?
B1 C45 C46 C47 -171.6(2) . . . . ?
B1 C51 C52 C53 -176.1(3) . . . . ?
B1 C51 C56 C55 176.9(2) . . . . ?
B1 C33 C34 C35 -174.2(3) . . . . ?
B1 C33 C38 C37 174.3(3) . . . . ?
C52 C51 B1 C39 79.9(3) . . . . ?
C52 C51 B1 C45 -39.6(3) . . . . ?
C52 C51 B1 C33 -157.6(2) . . . . ?
C52 C51 C56 C55 0.0(4) . . . . ?
C52 C53 C54 C55 0.1(5) . . . . ?
C49 C48 C47 C46 -1.0(4) . . . . ?
C47 C48 C49 C50 0.4(4) . . . . ?
C11 C12 C7 P1 179.1(2) . . . . ?
C11 C12 C7 C8 -3.1(4) . . . . ?
C11 C10 C9 C8 -1.9(5) . . . . ?
C9 C10 C11 C12 1.6(5) . . . . ?
C56 C51 B1 C39 -96.8(3) . . . . ?
C56 C51 B1 C45 143.7(2) . . . . ?
C56 C51 B1 C33 25.7(3) . . . . ?
C56 C51 C52 C53 0.9(4) . . . . ?
C56 C55 C54 C53 0.7(5) . . . . ?
C41 C42 C43 C44 -0.9(5) . . . . ?
C36 C37 C38 C33 0.3(5) . . . . ?
C35 C36 C37 C38 -0.2(5) . . . . ?
C37 C36 C35 C34 0.2(5) . . . . ?
C15 S1 C14 C13 -171.0(2) . . . . ?
C15 S1 C17 C18 -175.7(2) . . . . ?
C38 C33 C34 C35 0.5(4) . . . . ?
C38 C33 B1 C39 35.9(3) . . . . ?
C38 C33 B1 C45 154.1(2) . . . . ?
C38 C33 B1 C51 -84.8(3) . . . . ?

loop_
_exptl_oxdiff_crystal_face_indexfrac_h
_exptl_oxdiff_crystal_face_indexfrac_k
_exptl_oxdiff_crystal_face_indexfrac_l
_exptl_oxdiff_crystal_face_x
_exptl_oxdiff_crystal_face_y
_exptl_oxdiff_crystal_face_z
14.6746 14.1242 -15.0616 -0.0088 0.9957 0.0920
-18.9527 -11.7235 -1.5455 0.0068 -0.8130 0.5822
-13.2102 -13.8501 17.2160 0.0087 -0.9787 -0.2049
10.4343 0.1366 21.2024 0.0007 -0.0108 -0.9999
-7.3080 2.5093 -23.2412 -0.0023 0.1966 0.9805
-17.3957 13.7732 -1.3659 0.8554 0.0073 0.5179
13.5155 -16.2749 -11.8953 -0.9993 -0.0088 0.0359
-12.1096 16.1262 14.2474 0.9881 0.0088 -0.1536
-21.7913 3.2807 14.6065 0.7670 -0.6323 0.1094
-10.0484 2.8258 26.2988 0.6134 -0.5052 -0.6071
-9.8756 -18.1880 -6.5455 -0.4771 -0.7205 0.5033
-7.5342 -20.3965 -0.2365 -0.5374 -0.8119 0.2282
6.1181 -17.2153 -16.0350 -0.9096 -0.1685 0.3797
19.1314 -4.8131 -19.0761 -0.8087 0.5768 0.1150
7.1773 20.1813 -6.7412 0.4616 0.8869 0.0161
